data_4035678
loop_
_publ_author_name
'Watanabe, Kazuhiro'
'Moriyama, Katsuhiko'

_publ_section_title
;
 Copper-Catalyzed Indole-Selective C-N Coupling Reaction of
 Indolyl(2-alkoxy-phenyl)iodonium Imides: Effect of Substituent on
 Iodoarene as Dummy Ligand.
;
_journal_issue 23
_journal_name_full 'The Journal of organic chemistry'
_journal_page_first 14827
_journal_page_last 14833
_journal_paper_doi 10.1021/acs.joc.8b02676
_journal_volume 83
_journal_year 2018
_chemical_formula_sum 'C27 H28 N2 O5 S2'
_chemical_formula_weight 524.63
_space_group_crystal_system triclinic
_space_group_IT_number 2
_space_group_name_Hall '-P 1'
_space_group_name_H-M_alt 'P -1'
_atom_sites_solution_hydrogens geom
_cell_angle_alpha 98.118(3)
_cell_angle_beta 91.348(3)
_cell_angle_gamma 100.871(3)
_cell_formula_units_Z 2
_cell_length_a 9.475(2)
_cell_length_b 10.144(2)
_cell_length_c 13.660(3)
_cell_measurement_reflns_used 110
_cell_measurement_temperature 173
_cell_measurement_theta_max 25.1036
_cell_measurement_theta_min 2.7372
_cell_volume 1274.7(5)
_computing_cell_refinement 'SAINT V8.34A (Bruker AXS Inc., 2013)'
_computing_data_collection 'APEX2 (Bruker AXS, 2006)'
_computing_data_reduction 'SAINT V8.34A (Bruker AXS Inc., 2013)'
_computing_molecular_graphics 'XSHEL (Bruker AXS,2002)'
_computing_publication_material 'XCIF (Bruker AXS, 2001)'
_computing_structure_refinement 'SHELXL-2013 (Sheldrick, 2013)'
_computing_structure_solution 'SHELXS-97 (Sheldrick, 1997)'
_diffrn_ambient_temperature 173
_diffrn_detector_area_resol_mean 8.3333
_diffrn_measured_fraction_theta_full 0.983
_diffrn_measured_fraction_theta_max 0.948
_diffrn_measurement_device_type 'Bruker APEXII CCD area detector'
_diffrn_measurement_method 'Phi and Omega scans'
_diffrn_radiation_monochromator graphite
_diffrn_radiation_type MoK\a
_diffrn_radiation_wavelength 0.71073
_diffrn_reflns_av_R_equivalents 0.0257
_diffrn_reflns_av_unetI/netI 0.0752
_diffrn_reflns_limit_h_max 12
_diffrn_reflns_limit_h_min -8
_diffrn_reflns_limit_k_max 13
_diffrn_reflns_limit_k_min -10
_diffrn_reflns_limit_l_max 17
_diffrn_reflns_limit_l_min -17
_diffrn_reflns_number 7413
_diffrn_reflns_theta_full 27.500
_diffrn_reflns_theta_max 27.572
_diffrn_reflns_theta_min 1.51
_diffrn_source 'fine-focus sealed tube'
_exptl_absorpt_coefficient_mu 0.250
_exptl_absorpt_correction_T_max 0.95
_exptl_absorpt_correction_T_min 0.87
_exptl_absorpt_correction_type empirical
_exptl_absorpt_process_details 'SADABS (Sheldrick 1996)'
_exptl_crystal_colour colourless
_exptl_crystal_density_diffrn 1.367
_exptl_crystal_density_method 'not measured'
_exptl_crystal_description Prismatic
_exptl_crystal_F_000 552
_exptl_crystal_size_max 0.300
_exptl_crystal_size_mid 0.200
_exptl_crystal_size_min 0.200
_refine_diff_density_max 0.264
_refine_diff_density_min -0.440
_refine_ls_extinction_method none
_refine_ls_goodness_of_fit_ref 1.015
_refine_ls_hydrogen_treatment constr
_refine_ls_matrix_type full
_refine_ls_number_parameters 330
_refine_ls_number_reflns 5602
_refine_ls_number_restraints 0
_refine_ls_restrained_S_all 1.015
_refine_ls_R_factor_all 0.0892
_refine_ls_R_factor_gt 0.0508
_refine_ls_shift/su_max 0.000
_refine_ls_shift/su_mean 0.000
_refine_ls_structure_factor_coef Fsqd
_refine_ls_weighting_details 'w=1/[\s^2^(Fo^2^)+(0.0446P)^2^+0.1253P] where P=(Fo^2^+2Fc^2^)/3'
_refine_ls_weighting_scheme calc
_refine_ls_wR_factor_gt 0.1031
_refine_ls_wR_factor_ref 0.1223
_reflns_number_gt 3559
_reflns_number_total 5602
_reflns_threshold_expression 'I > 2\s(I)'
_cod_data_source_file jo8b02676_si_002.cif
_cod_data_source_block I
_cod_database_code 4035678

loop_
_space_group_symop_operation_xyz
'x, y, z'
'-x, -y, -z'

loop_
_atom_site_type_symbol
_atom_site_label
_atom_site_fract_x
_atom_site_fract_y
_atom_site_fract_z
_atom_site_U_iso_or_equiv
_atom_site_adp_type
_atom_site_calc_flag
_atom_site_refinement_flags_adp
_atom_site_refinement_flags_posn
_atom_site_occupancy
S S1 0.43583(7) 0.86224(7) 0.78446(5) 0.02802(17) Uani d . . 1
S S2 0.14278(7) 0.75030(7) 0.84053(5) 0.02953(18) Uani d . . 1
O O3 0.40847(19) 0.97866(17) 0.84746(13) 0.0342(5) Uani d . . 1
O O4 0.2096(2) 0.77469(19) 0.93771(13) 0.0370(5) Uani d . . 1
O O2 0.49461(18) 0.87483(19) 0.69075(13) 0.0359(5) Uani d . . 1
O O5 0.04609(19) 0.62462(18) 0.80636(15) 0.0399(5) Uani d . . 1
O O1 0.2577(2) 0.2882(2) 0.44911(14) 0.0485(6) Uani d . . 1
N N2 0.2754(2) 0.7550(2) 0.75950(15) 0.0262(5) Uani d . . 1
N N1 0.2623(2) 0.4586(2) 0.57436(15) 0.0278(5) Uani d . . 1
C C1 0.2930(3) 0.5303(3) 0.67017(19) 0.0274(6) Uani d . . 1
H H1 0.3315 0.4967 0.7243 0.033 Uiso calc U R 1
C C3 0.2037(3) 0.6662(3) 0.57818(18) 0.0252(6) Uani d . . 1
C C21 0.0550(3) 0.8845(3) 0.82480(19) 0.0277(6) Uani d . . 1
C C22 0.0862(3) 1.0031(3) 0.89200(19) 0.0308(6) Uani d . . 1
H H22 0.1625 1.0169 0.941 0.037 Uiso calc U R 1
C C8 0.2039(3) 0.5435(3) 0.51666(19) 0.0263(6) Uani d . . 1
C C2 0.2595(2) 0.6538(3) 0.67387(18) 0.0254(6) Uani d . . 1
C C7 0.1491(3) 0.5208(3) 0.41927(19) 0.0297(6) Uani d . . 1
H H7 0.1477 0.4369 0.3779 0.036 Uiso calc U R 1
C C14 0.5389(3) 0.7740(3) 0.85067(19) 0.0279(6) Uani d . . 1
C C24 -0.1078(3) 1.0825(3) 0.8144(2) 0.0325(6) Uani d . . 1
C C9 0.2863(3) 0.3286(3) 0.5363(2) 0.0318(6) Uani d . . 1
C C4 0.1522(3) 0.7705(3) 0.5414(2) 0.0331(6) Uani d . . 1
H H4 0.1533 0.8547 0.5824 0.04 Uiso calc U R 1
C C27 -0.0517(3) 0.8655(3) 0.7509(2) 0.0331(6) Uani d . . 1
H H27 -0.07 0.7849 0.704 0.04 Uiso calc U R 1
C C5 0.0996(3) 0.7488(3) 0.4442(2) 0.0373(7) Uani d . . 1
H H5 0.0651 0.819 0.4174 0.045 Uiso calc U R 1
C C23 0.0033(3) 1.1013(3) 0.8860(2) 0.0340(7) Uani d . . 1
H H23 0.023 1.183 0.9318 0.041 Uiso calc U R 1
C C6 0.0968(3) 0.6244(3) 0.3850(2) 0.0350(7) Uani d . . 1
H H6 0.0576 0.6107 0.3189 0.042 Uiso calc U R 1
C C15 0.6137(3) 0.6837(3) 0.7988(2) 0.0351(7) Uani d . . 1
H H15 0.6131 0.6731 0.7285 0.042 Uiso calc U R 1
C C10 0.3484(3) 0.2428(3) 0.6045(2) 0.0314(6) Uani d . . 1
C C20 0.5419(3) 0.7923(3) 0.9523(2) 0.0352(7) Uani d . . 1
H H20 0.4921 0.8556 0.9874 0.042 Uiso calc U R 1
C C26 -0.1318(3) 0.9654(3) 0.7461(2) 0.0365(7) Uani d . . 1
H H26 -0.2046 0.9533 0.6948 0.044 Uiso calc U R 1
C C17 0.6913(3) 0.6243(3) 0.9532(2) 0.0405(7) Uani d . . 1
C C16 0.6891(3) 0.6094(3) 0.8510(2) 0.0390(7) Uani d . . 1
H H16 0.7403 0.5473 0.8159 0.047 Uiso calc U R 1
C C12 0.2492(3) 0.2082(3) 0.6880(2) 0.0405(7) Uani d . . 1
H H12A 0.2934 0.1546 0.7299 0.061 Uiso calc U R 1
H H12B 0.1562 0.1556 0.6596 0.061 Uiso calc U R 1
H H12C 0.2348 0.2923 0.728 0.061 Uiso calc U R 1
C C19 0.6186(3) 0.7174(3) 1.0028(2) 0.0434(8) Uani d . . 1
H H19 0.6213 0.7302 1.0731 0.052 Uiso calc U R 1
C C13 0.3592(4) 0.1096(3) 0.5397(2) 0.0522(9) Uani d . . 1
H H13A 0.4248 0.1285 0.4868 0.078 Uiso calc U R 1
H H13B 0.2637 0.065 0.5106 0.078 Uiso calc U R 1
H H13C 0.3961 0.05 0.5803 0.078 Uiso calc U R 1
C C25 -0.2047(3) 1.1849(3) 0.8145(2) 0.0487(9) Uani d . . 1
H H25A -0.2832 1.1636 0.8586 0.073 Uiso calc U R 1
H H25B -0.2447 1.1814 0.7472 0.073 Uiso calc U R 1
H H25C -0.149 1.2761 0.8378 0.073 Uiso calc U R 1
C C11 0.5002(3) 0.3117(3) 0.6449(3) 0.0540(9) Uani d . . 1
H H11A 0.5597 0.3358 0.59 0.081 Uiso calc U R 1
H H11B 0.5427 0.2494 0.6798 0.081 Uiso calc U R 1
H H11C 0.4956 0.394 0.6909 0.081 Uiso calc U R 1
C C18 0.7715(4) 0.5398(3) 1.0081(3) 0.0640(10) Uani d . . 1
H H18A 0.7185 0.4458 0.9988 0.096 Uiso calc U R 1
H H18B 0.7807 0.5763 1.0788 0.096 Uiso calc U R 1
H H18C 0.8675 0.5424 0.9823 0.096 Uiso calc U R 1

loop_
_atom_site_aniso_label
_atom_site_aniso_U_11
_atom_site_aniso_U_22
_atom_site_aniso_U_33
_atom_site_aniso_U_12
_atom_site_aniso_U_13
_atom_site_aniso_U_23
S1 0.0273(4) 0.0264(4) 0.0296(4) 0.0054(3) -0.0023(3) 0.0019(3)
S2 0.0308(4) 0.0279(4) 0.0307(4) 0.0083(3) 0.0038(3) 0.0031(3)
O3 0.0388(11) 0.0236(10) 0.0383(11) 0.0082(8) -0.0035(9) -0.0038(8)
O4 0.0483(12) 0.0430(12) 0.0240(10) 0.0190(10) 0.0017(9) 0.0055(9)
O2 0.0305(11) 0.0421(12) 0.0354(11) 0.0044(9) 0.0059(9) 0.0102(9)
O5 0.0361(11) 0.0280(11) 0.0534(13) 0.0020(9) 0.0099(10) 0.0034(10)
O1 0.0781(16) 0.0395(13) 0.0296(12) 0.0253(11) -0.0081(11) -0.0059(10)
N2 0.0236(11) 0.0275(12) 0.0257(12) 0.0059(9) -0.0005(9) -0.0033(10)
N1 0.0330(13) 0.0239(12) 0.0261(12) 0.0085(9) -0.0026(10) -0.0016(10)
C1 0.0268(14) 0.0296(15) 0.0247(14) 0.0068(11) -0.0032(11) -0.0006(11)
C3 0.0204(13) 0.0276(14) 0.0271(14) 0.0036(11) -0.0002(11) 0.0035(11)
C21 0.0266(14) 0.0278(15) 0.0291(15) 0.0077(11) 0.0038(12) 0.0026(12)
C22 0.0312(15) 0.0346(16) 0.0261(14) 0.0072(12) 0.0016(12) 0.0012(12)
C8 0.0226(14) 0.0288(15) 0.0265(14) 0.0020(11) -0.0010(11) 0.0058(12)
C2 0.0214(13) 0.0283(14) 0.0264(14) 0.0069(11) 0.0001(11) 0.0008(11)
C7 0.0286(15) 0.0283(15) 0.0287(15) -0.0019(11) -0.0027(12) 0.0029(12)
C14 0.0245(14) 0.0257(14) 0.0321(15) 0.0037(11) -0.0058(12) 0.0021(12)
C24 0.0345(16) 0.0364(16) 0.0318(16) 0.0150(13) 0.0102(13) 0.0100(13)
C9 0.0340(16) 0.0315(16) 0.0305(16) 0.0088(12) 0.0026(13) 0.0030(13)
C4 0.0323(16) 0.0302(15) 0.0370(16) 0.0063(12) 0.0007(13) 0.0063(13)
C27 0.0286(15) 0.0342(16) 0.0337(16) 0.0034(12) -0.0016(12) -0.0008(13)
C5 0.0363(16) 0.0346(17) 0.0432(18) 0.0077(13) -0.0050(14) 0.0131(14)
C23 0.0432(17) 0.0294(15) 0.0301(15) 0.0095(13) 0.0085(13) 0.0020(12)
C6 0.0319(16) 0.0426(18) 0.0280(15) -0.0017(13) -0.0069(12) 0.0107(13)
C15 0.0297(15) 0.0371(17) 0.0374(17) 0.0066(13) 0.0005(13) 0.0021(13)
C10 0.0332(16) 0.0291(15) 0.0340(16) 0.0120(12) 0.0058(13) 0.0035(12)
C20 0.0372(16) 0.0348(16) 0.0328(16) 0.0115(13) -0.0059(13) -0.0025(13)
C26 0.0293(15) 0.0458(18) 0.0357(17) 0.0103(13) -0.0016(13) 0.0064(14)
C17 0.0337(17) 0.0340(17) 0.053(2) 0.0043(13) -0.0166(14) 0.0095(15)
C16 0.0328(16) 0.0347(17) 0.0492(19) 0.0114(13) -0.0054(14) 0.0001(15)
C12 0.0469(19) 0.0432(18) 0.0349(17) 0.0131(14) 0.0010(14) 0.0123(14)
C19 0.0499(19) 0.0447(19) 0.0347(17) 0.0115(15) -0.0135(14) 0.0017(14)
C13 0.087(3) 0.0379(19) 0.0387(19) 0.0286(18) 0.0075(17) 0.0053(15)
C25 0.055(2) 0.059(2) 0.0432(19) 0.0298(17) 0.0126(16) 0.0158(17)
C11 0.0318(17) 0.056(2) 0.079(3) 0.0146(15) -0.0020(17) 0.0164(19)
C18 0.069(2) 0.050(2) 0.074(3) 0.0156(18) -0.028(2) 0.015(2)

loop_
_atom_type_symbol
_atom_type_description
_atom_type_scat_dispersion_real
_atom_type_scat_dispersion_imag
_atom_type_scat_source
C C 0.0033 0.0016 'International Tables Vol C Tables 4.2.6.8 and 6.1.1.4'
H H 0.0000 0.0000 'International Tables Vol C Tables 4.2.6.8 and 6.1.1.4'
N N 0.0061 0.0033 'International Tables Vol C Tables 4.2.6.8 and 6.1.1.4'
O O 0.0106 0.0060 'International Tables Vol C Tables 4.2.6.8 and 6.1.1.4'
S S 0.1246 0.1234 'International Tables Vol C Tables 4.2.6.8 and 6.1.1.4'

loop_
_geom_angle_atom_site_label_1
_geom_angle_atom_site_label_2
_geom_angle_atom_site_label_3
_geom_angle
O2 S1 O3 120.63(11)
O2 S1 N2 105.21(11)
O3 S1 N2 106.38(10)
O2 S1 C14 109.12(12)
O3 S1 C14 109.78(12)
N2 S1 C14 104.39(11)
O4 S2 O5 120.25(12)
O4 S2 N2 107.34(11)
O5 S2 N2 104.09(11)
O4 S2 C21 109.03(12)
O5 S2 C21 108.53(12)
N2 S2 C21 106.78(11)
C2 N2 S1 118.35(16)
C2 N2 S2 119.25(16)
S1 N2 S2 121.85(12)
C1 N1 C9 128.9(2)
C1 N1 C8 107.3(2)
C9 N1 C8 123.7(2)
C2 C1 N1 109.7(2)
C2 C1 H1 125.2
N1 C1 H1 125.2
C4 C3 C8 120.3(2)
C4 C3 C2 132.5(2)
C8 C3 C2 107.2(2)
C27 C21 C22 121.3(2)
C27 C21 S2 119.3(2)
C22 C21 S2 119.1(2)
C21 C22 C23 118.4(3)
C21 C22 H22 120.8
C23 C22 H22 120.8
C7 C8 C3 121.3(2)
C7 C8 N1 131.5(2)
C3 C8 N1 107.2(2)
C1 C2 N2 125.6(2)
C1 C2 C3 108.6(2)
N2 C2 C3 125.8(2)
C6 C7 C8 117.4(3)
C6 C7 H7 121.3
C8 C7 H7 121.3
C20 C14 C15 120.9(2)
C20 C14 S1 120.0(2)
C15 C14 S1 119.1(2)
C26 C24 C23 118.6(2)
C26 C24 C25 120.9(3)
C23 C24 C25 120.5(3)
O1 C9 N1 117.9(2)
O1 C9 C10 121.8(2)
N1 C9 C10 120.3(2)
C5 C4 C3 118.5(3)
C5 C4 H4 120.8
C3 C4 H4 120.8
C21 C27 C26 119.1(3)
C21 C27 H27 120.5
C26 C27 H27 120.5
C4 C5 C6 120.3(3)
C4 C5 H5 119.8
C6 C5 H5 119.8
C24 C23 C22 121.3(3)
C24 C23 H23 119.3
C22 C23 H23 119.3
C7 C6 C5 122.2(3)
C7 C6 H6 118.9
C5 C6 H6 118.9
C16 C15 C14 119.0(3)
C16 C15 H15 120.5
C14 C15 H15 120.5
C13 C10 C11 107.7(2)
C13 C10 C12 107.7(2)
C11 C10 C12 111.5(2)
C13 C10 C9 106.3(2)
C11 C10 C9 111.1(2)
C12 C10 C9 112.2(2)
C14 C20 C19 119.1(3)
C14 C20 H20 120.5
C19 C20 H20 120.5
C24 C26 C27 121.2(3)
C24 C26 H26 119.4
C27 C26 H26 119.4
C16 C17 C19 118.5(3)
C16 C17 C18 120.0(3)
C19 C17 C18 121.5(3)
C17 C16 C15 121.1(3)
C17 C16 H16 119.4
C15 C16 H16 119.4
C10 C12 H12A 109.5
C10 C12 H12B 109.5
H12A C12 H12B 109.5
C10 C12 H12C 109.5
H12A C12 H12C 109.5
H12B C12 H12C 109.5
C20 C19 C17 121.4(3)
C20 C19 H19 119.3
C17 C19 H19 119.3
C10 C13 H13A 109.5
C10 C13 H13B 109.5
H13A C13 H13B 109.5
C10 C13 H13C 109.5
H13A C13 H13C 109.5
H13B C13 H13C 109.5
C24 C25 H25A 109.5
C24 C25 H25B 109.5
H25A C25 H25B 109.5
C24 C25 H25C 109.5
H25A C25 H25C 109.5
H25B C25 H25C 109.5
C10 C11 H11A 109.5
C10 C11 H11B 109.5
H11A C11 H11B 109.5
C10 C11 H11C 109.5
H11A C11 H11C 109.5
H11B C11 H11C 109.5
C17 C18 H18A 109.5
C17 C18 H18B 109.5
H18A C18 H18B 109.5
C17 C18 H18C 109.5
H18A C18 H18C 109.5
H18B C18 H18C 109.5

loop_
_geom_bond_atom_site_label_1
_geom_bond_atom_site_label_2
_geom_bond_distance
S1 O2 1.4205(18)
S1 O3 1.4288(18)
S1 N2 1.691(2)
S1 C14 1.758(2)
S2 O4 1.4258(19)
S2 O5 1.433(2)
S2 N2 1.692(2)
S2 C21 1.759(3)
O1 C9 1.210(3)
N2 C2 1.428(3)
N1 C1 1.400(3)
N1 C9 1.410(3)
N1 C8 1.421(3)
C1 C2 1.344(3)
C1 H1 0.95
C3 C4 1.394(3)
C3 C8 1.400(3)
C3 C2 1.429(3)
C21 C27 1.379(3)
C21 C22 1.385(3)
C22 C23 1.391(3)
C22 H22 0.95
C8 C7 1.389(3)
C7 C6 1.376(3)
C7 H7 0.95
C14 C20 1.373(4)
C14 C15 1.388(3)
C24 C26 1.382(4)
C24 C23 1.387(4)
C24 C25 1.510(3)
C9 C10 1.538(3)
C4 C5 1.380(4)
C4 H4 0.95
C27 C26 1.383(3)
C27 H27 0.95
C5 C6 1.395(4)
C5 H5 0.95
C23 H23 0.95
C6 H6 0.95
C15 C16 1.385(4)
C15 H15 0.95
C10 C13 1.528(4)
C10 C11 1.529(4)
C10 C12 1.533(3)
C20 C19 1.383(4)
C20 H20 0.95
C26 H26 0.95
C17 C16 1.382(4)
C17 C19 1.383(4)
C17 C18 1.508(4)
C16 H16 0.95
C12 H12A 0.98
C12 H12B 0.98
C12 H12C 0.98
C19 H19 0.95
C13 H13A 0.98
C13 H13B 0.98
C13 H13C 0.98
C25 H25A 0.98
C25 H25B 0.98
C25 H25C 0.98
C11 H11A 0.98
C11 H11B 0.98
C11 H11C 0.98
C18 H18A 0.98
C18 H18B 0.98
C18 H18C 0.98
